data_2312794
loop_
_publ_author_name
'Mandal, Koushik'
'Chopra, Deepak'

_publ_section_title
;
 Quantitative crystal structure analysis in trifluoromethyl- and
 cyano-substituted N-phenylbenzamides.
;
_journal_issue 2
_journal_name_full 'Acta crystallographica Section B, Structural science, crystal engineering and materials'
_journal_page_first 266
_journal_page_last 282
_journal_paper_doi 10.1107/S205252062500099X
_journal_volume 81
_journal_year 2025
_chemical_formula_moiety 'C15 H9 F3 N2 O'
_chemical_formula_sum 'C15 H9 F3 N2 O'
_chemical_formula_weight 290.24
_chemical_name_systematic 4CN3T
_space_group_crystal_system monoclinic
_space_group_IT_number 14
_space_group_name_Hall '-P 2ybc'
_space_group_name_H-M_alt 'P 1 21/c 1'
_atom_sites_solution_hydrogens mixed
_atom_sites_solution_primary intrinsic
_audit_creation_date 2024-12-20
_audit_creation_method
;
Olex2 1.3
(compiled 2020.11.12 svn.r5f609507 for OlexSys, GUI svn.r6408)
;
_cell_angle_alpha 90
_cell_angle_beta 90.72(3)
_cell_angle_gamma 90
_cell_formula_units_Z 8
_cell_length_a 18.77(2)
_cell_length_b 19.92(2)
_cell_length_c 7.226(9)
_cell_measurement_reflns_used 599
_cell_measurement_temperature 100
_cell_measurement_theta_max 22.86
_cell_measurement_theta_min 2.17
_cell_volume 2702(5)
_computing_cell_refinement 'SAINT V8.40B (?, 2016)'
_computing_data_reduction 'SAINT V8.40B (?, 2016)'
_computing_molecular_graphics 'Olex2 1.3 (Dolomanov et al., 2009)'
_computing_publication_material 'Olex2 1.3 (Dolomanov et al., 2009)'
_computing_structure_refinement 'SHELXL 2018/3 (Sheldrick, 2015)'
_computing_structure_solution 'SHELXT 2018/2 (Sheldrick, 2018)'
_diffrn_ambient_temperature 100
_diffrn_measured_fraction_theta_full 0.999
_diffrn_measured_fraction_theta_max 0.999
_diffrn_measurement_device_type 'Bruker D8 Quest'
_diffrn_measurement_method '\f and \w scans'
_diffrn_radiation_type MoK\a
_diffrn_radiation_wavelength 0.71073
_diffrn_reflns_av_unetI/netI 0.3911
_diffrn_reflns_Laue_measured_fraction_full 0.999
_diffrn_reflns_Laue_measured_fraction_max 0.999
_diffrn_reflns_limit_h_max 22
_diffrn_reflns_limit_h_min -22
_diffrn_reflns_limit_k_max 24
_diffrn_reflns_limit_k_min -24
_diffrn_reflns_limit_l_max 8
_diffrn_reflns_limit_l_min -8
_diffrn_reflns_number 5133
_diffrn_reflns_point_group_measured_fraction_full 0.999
_diffrn_reflns_point_group_measured_fraction_max 0.999
_diffrn_reflns_theta_full 25.242
_diffrn_reflns_theta_max 25.679
_diffrn_reflns_theta_min 2.045
_diffrn_source_current 1.4
_diffrn_source_power 0.07
_diffrn_source_voltage 50.0
_diffrn_standards_number 0
_exptl_absorpt_coefficient_mu 0.120
_exptl_absorpt_correction_T_max 0.7460
_exptl_absorpt_correction_T_min 0.5656
_exptl_absorpt_correction_type multi-scan
_exptl_absorpt_process_details
;
SADABS-2016/2 (Bruker,2016/2) was used for absorption correction.
wR2(int) was 0.1240 before and 0.0905 after correction.
The Ratio of minimum to maximum transmission is 0.7582.
The \l/2 correction factor is 0.00150.
;
_exptl_crystal_colour 'clear light colourless'
_exptl_crystal_colour_lustre clear
_exptl_crystal_colour_modifier light
_exptl_crystal_colour_primary colourless
_exptl_crystal_density_diffrn 1.427
_exptl_crystal_description needle
_exptl_crystal_F_000 1184
_exptl_crystal_preparation 'Sublimation method'
_exptl_crystal_recrystallization_method 'Sublimation method'
_exptl_crystal_size_max 0.293
_exptl_crystal_size_mid 0.066
_exptl_crystal_size_min 0.043
_refine_diff_density_max 0.631
_refine_diff_density_min -0.660
_refine_diff_density_rms 0.152
_refine_ls_extinction_coef 0.012(4)
_refine_ls_extinction_expression Fc^*^=kFc[1+0.001xFc^2^\l^3^/sin(2\q)]^-1/4^
_refine_ls_extinction_method 'SHELXL-2018/3 (Sheldrick 2018)'
_refine_ls_goodness_of_fit_ref 1.011
_refine_ls_hydrogen_treatment mixed
_refine_ls_matrix_type full
_refine_ls_number_parameters 441
_refine_ls_number_reflns 5133
_refine_ls_number_restraints 373
_refine_ls_restrained_S_all 0.986
_refine_ls_R_factor_all 0.3098
_refine_ls_R_factor_gt 0.1500
_refine_ls_shift/su_max 0.000
_refine_ls_shift/su_mean 0.000
_refine_ls_structure_factor_coef Fsqd
_refine_ls_weighting_details 'w=1/[\s^2^(Fo^2^)+(0.1794P)^2^] where P=(Fo^2^+2Fc^2^)/3'
_refine_ls_weighting_scheme calc
_refine_ls_wR_factor_gt 0.3392
_refine_ls_wR_factor_ref 0.4411
_reflns_Friedel_coverage 0.000
_reflns_number_gt 1569
_reflns_number_total 5133
_reflns_threshold_expression 'I > 2\s(I)'
_publcif_datablock.id {4df92cfa-0f4a-4919-985a-bc7fe26f55e6}

_cod_data_source_file aw5098sup1.cif
_cod_data_source_block 4CN3T
_cod_depositor_comments 'Adding full bibliography for 2312792--2312801.cif.'
_cod_original_cell_volume 2702(6)
_cod_database_code 2312794
_cod_database_fobs_code 2312794
_shelx_shelxl_version_number 2018/3
_shelx_space_group_comment
;
The symmetry employed for this shelxl refinement is uniquely defined
by the following loop, which should always be used as a source of
symmetry information in preference to the above space-group names.
They are only intended as comments.
;
_shelx_estimated_absorpt_t_max 0.995
_shelx_estimated_absorpt_t_min 0.966
_olex2_refinement_description
;
1. Twinned data refinement
 Scales: 0.561
 0.439
2. Fixed Uiso
 At 1.2 times of:
  All C(H) groups, All N(H) groups
3. Restrained distances
 N1-H1
 0.88 with sigma of 0.02
4. Uiso/Uaniso restraints and constraints
C1 \\sim C2 \\sim C3 \\sim C4 \\sim C5 \\sim C6 \\sim C7 \\sim C8 \\sim C9
\\sim C10 \\sim C11 \\sim C12 \\sim C13 \\sim C14 \\sim C15 \\sim F4 \\sim F5
\\sim F6 \\sim N1 \\sim N2 \\sim O1 \\sim C16 \\sim C17 \\sim C18 \\sim C19
\\sim C20 \\sim C21 \\sim C22 \\sim C23 \\sim C24 \\sim C25 \\sim C26 \\sim C27
\\sim C28 \\sim C29 \\sim C30 \\sim F7 \\sim F8 \\sim F9 \\sim N3 \\sim N4
\\sim O2: within 2A with sigma of 0.002 and sigma for terminal atoms of 0.004
within 2A
C30 \\sim F7 \\sim F8 \\sim F9 \\sim F10 \\sim F11 \\sim F12: within 2A with
sigma of 0.002 and sigma for terminal atoms of 0.004 within 2A
C15 \\sim F1 \\sim F2 \\sim F3 \\sim F4 \\sim F5 \\sim F6: within 2A with sigma
of 0.002 and sigma for terminal atoms of 0.004 within 2A
5. Others
 Sof(F1)=Sof(F2)=Sof(F3)=1-FVAR(1)
 Sof(F4)=Sof(F5)=Sof(F6)=FVAR(1)
 Sof(F10)=Sof(F11)=Sof(F12)=1-FVAR(2)
 Sof(F7)=Sof(F8)=Sof(F9)=FVAR(2)
6.a Aromatic/amide H refined with riding coordinates:
 C3(H3A), C4(H4), C6(H6), C7(H7), C10(H10), C12(H12), C13(H13), C14(H14),
 C18(H18), C19(H19), C21(H21), C22(H22), C25(H25), C27(H27), C28(H28), C29(H29),
  N3(H3)
;
_olex2_submission_special_instructions 'No special instructions were received'

loop_
_space_group_symop_operation_xyz
'x, y, z'
'-x, y+1/2, -z+1/2'
'-x, -y, -z'
'x, -y-1/2, z-1/2'

loop_
_atom_site_label
_atom_site_type_symbol
_atom_site_fract_x
_atom_site_fract_y
_atom_site_fract_z
_atom_site_U_iso_or_equiv
_atom_site_adp_type
_atom_site_occupancy
_atom_site_site_symmetry_order
_atom_site_calc_flag
_atom_site_refinement_flags_posn
_atom_site_refinement_flags_adp
_atom_site_refinement_flags_occupancy
_atom_site_disorder_assembly
_atom_site_disorder_group
C1 C 0.7588(6) 0.5251(5) 0.7792(19) 0.0451(15) Uani 1 1 d . U . . .
C2 C 0.7565(7) 0.4507(5) 0.7890(18) 0.0447(13) Uani 1 1 d . U . . .
C3 C 0.6907(7) 0.4209(5) 0.8273(18) 0.0439(14) Uani 1 1 d . U . . .
H3A H 0.649847 0.447868 0.848337 0.053 Uiso 1 1 calc R U . . .
C4 C 0.6859(7) 0.3529(5) 0.8339(18) 0.0437(14) Uani 1 1 d . U . . .
H4 H 0.642560 0.331347 0.865157 0.052 Uiso 1 1 calc R U . . .
C5 C 0.7479(6) 0.3148(5) 0.7926(18) 0.0436(13) Uani 1 1 d . U . . .
C6 C 0.8144(7) 0.3454(5) 0.7618(19) 0.0434(14) Uani 1 1 d . U . . .
H6 H 0.856179 0.319481 0.743476 0.052 Uiso 1 1 calc R U . . .
C7 C 0.8161(7) 0.4145(5) 0.7594(18) 0.0440(14) Uani 1 1 d . U . . .
H7 H 0.859762 0.436919 0.736583 0.053 Uiso 1 1 calc R U . . .
C8 C 0.7899(7) 0.1952(5) 0.8026(19) 0.0444(13) Uani 1 1 d . U . . .
C9 C 0.7634(6) 0.1236(5) 0.8018(19) 0.0454(13) Uani 1 1 d . U . . .
C10 C 0.6923(7) 0.1069(5) 0.8375(19) 0.0468(14) Uani 1 1 d . U . . .
H10 H 0.657809 0.140468 0.862521 0.056 Uiso 1 1 calc R U . . .
C11 C 0.6745(7) 0.0391(5) 0.8347(19) 0.0496(13) Uani 1 1 d . U . . .
C12 C 0.7259(7) -0.0123(6) 0.8023(19) 0.0484(14) Uani 1 1 d . U . . .
H12 H 0.713128 -0.058376 0.806248 0.058 Uiso 1 1 calc R U . . .
C13 C 0.7923(7) 0.0066(5) 0.7663(19) 0.0472(15) Uani 1 1 d . U . . .
H13 H 0.827371 -0.026689 0.743026 0.057 Uiso 1 1 calc R U . . .
C14 C 0.8111(7) 0.0724(5) 0.7620(19) 0.0458(14) Uani 1 1 d . U . . .
H14 H 0.858589 0.083886 0.730766 0.055 Uiso 1 1 calc R U . . .
C15 C 0.5978(8) 0.0186(6) 0.869(2) 0.0554(15) Uani 1 1 d . U . . .
F1 F 0.5946(12) -0.0340(9) 0.988(3) 0.0586(19) Uani 0.462(18) 1 d . U P A 2
F2 F 0.5597(10) 0.0039(10) 0.727(3) 0.0602(19) Uani 0.462(18) 1 d . U P A 2
F3 F 0.5625(10) 0.0685(8) 0.972(3) 0.0566(19) Uani 0.462(18) 1 d . U P A 2
F4 F 0.5931(10) -0.0166(8) 1.043(3) 0.0575(19) Uani 0.538(18) 1 d . U P A 1
F5 F 0.5713(8) -0.0264(9) 0.751(2) 0.0592(19) Uani 0.538(18) 1 d . U P A 1
F6 F 0.5519(9) 0.0674(7) 0.877(3) 0.0584(19) Uani 0.538(18) 1 d . U P A 1
N1 N 0.7380(5) 0.2432(4) 0.7912(16) 0.0438(13) Uani 1 1 d D U . . .
H1 H 0.6909(17) 0.239(8) 0.80(3) 0.10(5) Uiso 1 1 d D . . . .
N2 N 0.7592(5) 0.5831(4) 0.7623(16) 0.048(2) Uani 1 1 d . U . . .
O1 O 0.8534(5) 0.2072(3) 0.8214(13) 0.0483(18) Uani 1 1 d . U . . .
C16 C 0.5236(7) 0.2316(5) 0.6101(17) 0.0387(15) Uani 1 1 d . U . . .
C17 C 0.4530(6) 0.2387(5) 0.5341(17) 0.0378(13) Uani 1 1 d . U . . .
C18 C 0.4114(6) 0.1835(5) 0.5029(15) 0.0371(13) Uani 1 1 d . U . . .
H18 H 0.430366 0.140398 0.530811 0.044 Uiso 1 1 calc R U . . .
C19 C 0.3421(6) 0.1880(5) 0.4313(16) 0.0367(13) Uani 1 1 d . U . . .
H19 H 0.315312 0.148599 0.404683 0.044 Uiso 1 1 calc R U . . .
C20 C 0.3128(6) 0.2519(5) 0.3996(17) 0.0366(12) Uani 1 1 d . U . . .
C21 C 0.3551(6) 0.3064(5) 0.4324(17) 0.0369(13) Uani 1 1 d . U . . .
H21 H 0.337012 0.349687 0.403574 0.044 Uiso 1 1 calc R U . . .
C22 C 0.4237(6) 0.3012(5) 0.5062(16) 0.0380(13) Uani 1 1 d . U . . .
H22 H 0.449983 0.340484 0.537001 0.046 Uiso 1 1 calc R U . . .
C23 C 0.1979(6) 0.2164(5) 0.2545(17) 0.0379(12) Uani 1 1 d . U . . .
C24 C 0.1263(6) 0.2406(5) 0.1780(17) 0.0385(12) Uani 1 1 d . U . . .
C25 C 0.1083(6) 0.3095(5) 0.1637(17) 0.0399(13) Uani 1 1 d . U . . .
H25 H 0.141184 0.343438 0.199867 0.048 Uiso 1 1 calc R U . . .
C26 C 0.0409(6) 0.3257(5) 0.0948(17) 0.0417(13) Uani 1 1 d . U . . .
C27 C -0.0078(7) 0.2785(5) 0.0473(17) 0.0410(14) Uani 1 1 d . U . . .
H27 H -0.053678 0.291739 0.003963 0.049 Uiso 1 1 calc R U . . .
C28 C 0.0089(7) 0.2108(5) 0.0615(17) 0.0401(14) Uani 1 1 d . U . . .
H28 H -0.025216 0.177440 0.029185 0.048 Uiso 1 1 calc R U . . .
C29 C 0.0763(6) 0.1930(5) 0.1237(16) 0.0390(14) Uani 1 1 d . U . . .
H29 H 0.088695 0.146827 0.129350 0.047 Uiso 1 1 calc R U . . .
C30 C 0.0237(7) 0.3998(6) 0.0750(18) 0.0448(14) Uani 1 1 d . U . . .
F7 F 0.0145(7) 0.4276(5) 0.2479(17) 0.0488(18) Uani 0.71(2) 1 d . U P B 1
F8 F -0.0368(7) 0.4110(5) -0.0143(19) 0.0447(18) Uani 0.71(2) 1 d . U P B 1
F9 F 0.0765(7) 0.4345(5) -0.0032(19) 0.0461(18) Uani 0.71(2) 1 d . U P B 1
F10 F -0.0138(18) 0.4244(14) 0.214(4) 0.0467(19) Uani 0.29(2) 1 d . U P B 2
F11 F -0.0128(17) 0.4166(12) -0.083(5) 0.0454(19) Uani 0.29(2) 1 d . U P B 2
F12 F 0.0831(17) 0.4421(14) 0.075(5) 0.0465(19) Uani 0.29(2) 1 d . U P B 2
N3 N 0.2451(5) 0.2619(4) 0.3129(14) 0.0374(12) Uani 1 1 d . U . . .
H3 H 0.232755 0.304017 0.295288 0.045 Uiso 1 1 calc R U . . .
N4 N 0.5812(5) 0.2269(4) 0.6736(14) 0.042(2) Uani 1 1 d . U . . .
O2 O 0.2109(4) 0.1552(3) 0.2485(12) 0.0424(17) Uani 1 1 d . U . . .

loop_
_atom_site_aniso_label
_atom_site_aniso_U_11
_atom_site_aniso_U_22
_atom_site_aniso_U_33
_atom_site_aniso_U_23
_atom_site_aniso_U_13
_atom_site_aniso_U_12
C1 0.056(3) 0.036(2) 0.043(3) 0.002(3) -0.004(3) -0.003(3)
C2 0.056(3) 0.036(2) 0.042(3) 0.002(2) -0.004(2) -0.003(2)
C3 0.055(3) 0.035(2) 0.041(3) 0.003(2) -0.004(3) -0.003(2)
C4 0.056(3) 0.035(2) 0.040(3) 0.002(2) -0.004(3) -0.002(2)
C5 0.056(3) 0.035(2) 0.040(2) 0.002(2) -0.005(2) -0.002(2)
C6 0.056(3) 0.035(2) 0.039(3) 0.002(2) -0.005(3) -0.001(2)
C7 0.056(3) 0.036(2) 0.040(3) 0.002(2) -0.005(3) -0.003(2)
C8 0.056(3) 0.034(2) 0.043(2) 0.000(2) -0.006(2) -0.002(2)
C9 0.057(3) 0.035(2) 0.044(2) 0.000(2) -0.007(2) -0.002(2)
C10 0.058(3) 0.036(2) 0.046(3) 0.001(2) -0.007(2) -0.004(2)
C11 0.060(3) 0.039(2) 0.049(3) 0.000(2) -0.006(2) -0.004(2)
C12 0.060(3) 0.038(2) 0.048(3) -0.001(2) -0.006(3) -0.003(2)
C13 0.058(3) 0.036(2) 0.047(3) -0.001(2) -0.006(3) -0.001(2)
C14 0.057(3) 0.035(2) 0.045(3) 0.000(2) -0.006(3) -0.001(2)
C15 0.064(3) 0.045(2) 0.057(3) 0.000(2) -0.007(3) -0.005(2)
F1 0.068(3) 0.046(3) 0.061(4) -0.001(3) -0.007(3) -0.007(3)
F2 0.067(4) 0.050(3) 0.063(4) 0.001(3) -0.010(3) -0.006(3)
F3 0.064(4) 0.048(3) 0.057(4) -0.001(3) -0.007(4) -0.005(3)
F4 0.066(3) 0.048(3) 0.058(4) -0.002(3) -0.006(3) -0.006(3)
F5 0.068(4) 0.045(3) 0.064(4) 0.000(3) -0.010(3) -0.006(3)
F6 0.065(4) 0.049(3) 0.062(4) 0.001(4) -0.007(4) -0.005(3)
N1 0.055(3) 0.035(2) 0.042(2) 0.001(2) -0.005(2) -0.002(2)
N2 0.061(4) 0.035(3) 0.047(4) -0.001(4) -0.003(4) 0.000(3)
O1 0.055(4) 0.040(3) 0.050(4) -0.001(3) -0.004(4) -0.001(3)
C16 0.047(3) 0.041(3) 0.027(3) 0.000(3) -0.009(3) 0.002(3)
C17 0.046(3) 0.041(2) 0.026(2) 0.000(2) -0.008(2) 0.001(2)
C18 0.046(3) 0.039(2) 0.026(3) 0.000(2) -0.007(2) 0.002(2)
C19 0.046(3) 0.039(2) 0.026(2) -0.001(2) -0.007(2) 0.001(2)
C20 0.046(2) 0.038(2) 0.026(2) -0.001(2) -0.007(2) 0.001(2)
C21 0.046(3) 0.038(2) 0.026(2) 0.000(2) -0.007(2) 0.001(2)
C22 0.047(3) 0.040(2) 0.027(3) 0.000(2) -0.007(2) -0.001(2)
C23 0.047(2) 0.038(2) 0.028(2) -0.002(2) -0.004(2) 0.001(2)
C24 0.048(2) 0.039(2) 0.028(2) -0.0014(19) -0.003(2) 0.0021(19)
C25 0.049(3) 0.042(2) 0.029(2) 0.000(2) -0.003(2) 0.003(2)
C26 0.050(3) 0.044(2) 0.030(2) 0.001(2) -0.002(2) 0.005(2)
C27 0.050(3) 0.044(2) 0.029(3) 0.001(2) -0.001(2) 0.004(2)
C28 0.050(3) 0.042(2) 0.028(3) -0.001(2) -0.002(2) 0.002(2)
C29 0.049(3) 0.040(2) 0.028(2) -0.002(2) -0.002(2) 0.002(2)
C30 0.052(3) 0.048(2) 0.034(3) 0.004(2) -0.003(2) 0.007(2)
F7 0.055(4) 0.052(3) 0.039(3) 0.003(3) -0.005(3) 0.009(3)
F8 0.051(4) 0.048(3) 0.035(3) 0.007(3) -0.005(3) 0.010(3)
F9 0.055(3) 0.048(3) 0.035(4) 0.008(3) -0.001(3) 0.007(3)
F10 0.053(4) 0.050(3) 0.037(4) 0.004(3) -0.005(3) 0.008(3)
F11 0.053(4) 0.048(3) 0.035(4) 0.007(3) -0.003(3) 0.009(3)
F12 0.054(4) 0.049(3) 0.037(4) 0.004(3) -0.004(3) 0.008(3)
N3 0.047(2) 0.038(2) 0.027(2) -0.001(2) -0.006(2) 0.000(2)
N4 0.049(4) 0.046(4) 0.030(4) 0.000(3) -0.010(4) 0.000(3)
O2 0.050(4) 0.037(3) 0.041(3) -0.003(3) -0.004(3) 0.000(3)

loop_
_atom_type_symbol
_atom_type_description
_atom_type_scat_dispersion_real
_atom_type_scat_dispersion_imag
_atom_type_scat_source
C C 0.0033 0.0016 'International Tables Vol C Tables 4.2.6.8 and 6.1.1.4'
H H 0.0000 0.0000 'International Tables Vol C Tables 4.2.6.8 and 6.1.1.4'
F F 0.0171 0.0103 'International Tables Vol C Tables 4.2.6.8 and 6.1.1.4'
N N 0.0061 0.0033 'International Tables Vol C Tables 4.2.6.8 and 6.1.1.4'
O O 0.0106 0.0060 'International Tables Vol C Tables 4.2.6.8 and 6.1.1.4'

loop_
_exptl_crystal_face_index_h
_exptl_crystal_face_index_k
_exptl_crystal_face_index_l
_exptl_crystal_face_perp_dist
-1.00 1.00 1.00 0.1320
-1.00 0.00 -1.00 0.1200
-1.00 -1.00 1.00 0.1260
-1.00 -1.00 0.00 0.1290
0.00 0.00 -1.00 0.0090
0.00 0.00 1.00 0.0320
0.00 -1.00 1.00 0.0240
0.00 1.00 0.00 0.0100
0.00 -1.00 -1.00 0.0070
1.00 -1.00 0.00 0.1360
1.00 -1.00 -1.00 0.1270
1.00 0.00 1.00 0.1470
1.00 1.00 0.00 0.1380

loop_
_geom_angle_atom_site_label_1
_geom_angle_atom_site_label_2
_geom_angle_atom_site_label_3
_geom_angle
_geom_angle_site_symmetry_1
_geom_angle_site_symmetry_3
_geom_angle_publ_flag
N2 C1 C2 176.4(15) . . ?
C3 C2 C1 117.4(10) . . ?
C7 C2 C1 120.1(10) . . ?
C7 C2 C3 122.5(10) . . ?
C2 C3 H3A 120.4 . . ?
C4 C3 C2 119.2(11) . . ?
C4 C3 H3A 120.4 . . ?
C3 C4 H4 121.0 . . ?
C3 C4 C5 118.0(11) . . ?
C5 C4 H4 121.0 . . ?
C4 C5 N1 115.1(10) . . ?
C6 C5 C4 122.1(10) . . ?
C6 C5 N1 122.8(10) . . ?
C5 C6 H6 121.5 . . ?
C7 C6 C5 117.1(11) . . ?
C7 C6 H6 121.5 . . ?
C2 C7 C6 120.9(11) . . ?
C2 C7 H7 119.6 . . ?
C6 C7 H7 119.6 . . ?
N1 C8 C9 115.3(11) . . ?
O1 C8 C9 120.4(10) . . ?
O1 C8 N1 124.3(10) . . ?
C10 C9 C8 122.5(10) . . ?
C14 C9 C8 118.8(11) . . ?
C14 C9 C10 118.7(10) . . ?
C9 C10 H10 121.4 . . ?
C11 C10 C9 117.2(11) . . ?
C11 C10 H10 121.4 . . ?
C10 C11 C12 122.3(11) . . ?
C10 C11 C15 119.1(11) . . ?
C12 C11 C15 118.6(10) . . ?
C11 C12 H12 121.1 . . ?
C13 C12 C11 117.8(11) . . ?
C13 C12 H12 121.1 . . ?
C12 C13 H13 119.3 . . ?
C12 C13 C14 121.4(11) . . ?
C14 C13 H13 119.3 . . ?
C9 C14 H14 118.8 . . ?
C13 C14 C9 122.4(12) . . ?
C13 C14 H14 118.8 . . ?
F1 C15 C11 111.1(14) . . ?
F1 C15 F3 100.8(14) . . ?
F2 C15 C11 116.8(15) . . ?
F2 C15 F1 107.6(14) . . ?
F2 C15 F3 108.8(15) . . ?
F3 C15 C11 110.5(12) . . ?
F4 C15 C11 110.0(13) . . ?
F5 C15 C11 115.1(13) . . ?
F5 C15 F4 101.8(11) . . ?
F6 C15 C11 115.9(12) . . ?
F6 C15 F4 106.1(14) . . ?
F6 C15 F5 106.7(15) . . ?
C5 N1 H1 103(10) . . ?
C8 N1 C5 127.0(10) . . ?
C8 N1 H1 129(10) . . ?
N4 C16 C17 178.8(11) . . ?
C18 C17 C16 120.4(10) . . ?
C18 C17 C22 118.6(10) . . ?
C22 C17 C16 120.7(10) . . ?
C17 C18 H18 118.8 . . ?
C17 C18 C19 122.5(10) . . ?
C19 C18 H18 118.8 . . ?
C18 C19 H19 120.7 . . ?
C18 C19 C20 118.7(10) . . ?
C20 C19 H19 120.7 . . ?
C19 C20 N3 123.0(10) . . ?
C21 C20 C19 117.8(10) . . ?
C21 C20 N3 118.7(10) . . ?
C20 C21 H21 118.6 . . ?
C20 C21 C22 122.8(10) . . ?
C22 C21 H21 118.6 . . ?
C17 C22 C21 119.3(10) . . ?
C17 C22 H22 120.4 . . ?
C21 C22 H22 120.4 . . ?
N3 C23 C24 118.7(9) . . ?
O2 C23 C24 118.0(10) . . ?
O2 C23 N3 123.1(10) . . ?
C25 C24 C23 122.7(10) . . ?
C29 C24 C23 118.5(10) . . ?
C29 C24 C25 118.8(11) . . ?
C24 C25 H25 121.1 . . ?
C26 C25 C24 117.7(11) . . ?
C26 C25 H25 121.1 . . ?
C25 C26 C30 116.8(10) . . ?
C27 C26 C25 122.5(11) . . ?
C27 C26 C30 120.7(11) . . ?
C26 C27 H27 119.8 . . ?
C26 C27 C28 120.4(12) . . ?
C28 C27 H27 119.8 . . ?
C27 C28 H28 120.7 . . ?
C29 C28 C27 118.5(11) . . ?
C29 C28 H28 120.7 . . ?
C24 C29 H29 119.0 . . ?
C28 C29 C24 122.0(10) . . ?
C28 C29 H29 119.0 . . ?
F7 C30 C26 109.6(11) . . ?
F8 C30 C26 113.1(10) . . ?
F8 C30 F7 105.0(10) . . ?
F8 C30 F9 110.1(11) . . ?
F9 C30 C26 112.6(11) . . ?
F9 C30 F7 106.0(11) . . ?
F10 C30 C26 113.7(15) . . ?
F10 C30 F11 106.2(16) . . ?
F10 C30 F12 102.0(19) . . ?
F11 C30 C26 114.8(15) . . ?
F11 C30 F12 104.2(18) . . ?
F12 C30 C26 114.7(15) . . ?
C20 N3 H3 115.4 . . ?
C23 N3 C20 129.1(9) . . ?
C23 N3 H3 115.4 . . ?

loop_
_geom_bond_atom_site_label_1
_geom_bond_atom_site_label_2
_geom_bond_distance
_geom_bond_site_symmetry_2
_geom_bond_publ_flag
C1 C2 1.485(15) . ?
C1 N2 1.161(13) . ?
C2 C3 1.402(16) . ?
C2 C7 1.351(16) . ?
C3 H3A 0.9500 . ?
C3 C4 1.359(14) . ?
C4 H4 0.9500 . ?
C4 C5 1.423(16) . ?
C5 C6 1.409(16) . ?
C5 N1 1.439(14) . ?
C6 H6 0.9500 . ?
C6 C7 1.376(14) . ?
C7 H7 0.9500 . ?
C8 C9 1.509(15) . ?
C8 N1 1.367(15) . ?
C8 O1 1.223(14) . ?
C9 C10 1.402(16) . ?
C9 C14 1.389(16) . ?
C10 H10 0.9500 . ?
C10 C11 1.392(15) . ?
C11 C12 1.428(16) . ?
C11 C15 1.519(19) . ?
C12 H12 0.9500 . ?
C12 C13 1.331(17) . ?
C13 H13 0.9500 . ?
C13 C14 1.358(15) . ?
C14 H14 0.9500 . ?
C15 F1 1.36(2) . ?
C15 F2 1.28(2) . ?
C15 F3 1.41(2) . ?
C15 F4 1.45(2) . ?
C15 F5 1.33(2) . ?
C15 F6 1.30(2) . ?
N1 H1 0.89(2) . ?
C16 C17 1.436(16) . ?
C16 N4 1.173(13) . ?
C17 C18 1.365(15) . ?
C17 C22 1.375(15) . ?
C18 H18 0.9500 . ?
C18 C19 1.397(16) . ?
C19 H19 0.9500 . ?
C19 C20 1.404(15) . ?
C20 C21 1.365(15) . ?
C20 N3 1.423(13) . ?
C21 H21 0.9500 . ?
C21 C22 1.390(16) . ?
C22 H22 0.9500 . ?
C23 C24 1.525(16) . ?
C23 N3 1.332(13) . ?
C23 O2 1.245(12) . ?
C24 C25 1.417(16) . ?
C24 C29 1.386(16) . ?
C25 H25 0.9500 . ?
C25 C26 1.392(16) . ?
C26 C27 1.353(16) . ?
C26 C30 1.518(16) . ?
C27 H27 0.9500 . ?
C27 C28 1.388(14) . ?
C28 H28 0.9500 . ?
C28 C29 1.383(16) . ?
C29 H29 0.9500 . ?
C30 F7 1.380(17) . ?
C30 F8 1.319(15) . ?
C30 F9 1.340(16) . ?
C30 F10 1.33(3) . ?
C30 F11 1.37(3) . ?
C30 F12 1.40(3) . ?
N3 H3 0.8800 . ?

loop_
_geom_torsion_atom_site_label_1
_geom_torsion_atom_site_label_2
_geom_torsion_atom_site_label_3
_geom_torsion_atom_site_label_4
_geom_torsion
_geom_torsion_site_symmetry_1
_geom_torsion_site_symmetry_2
_geom_torsion_site_symmetry_3
_geom_torsion_site_symmetry_4
_geom_torsion_publ_flag
C1 C2 C3 C4 178.7(12) . . . . ?
C1 C2 C7 C6 -177.8(12) . . . . ?
C2 C3 C4 C5 -2.9(19) . . . . ?
C3 C2 C7 C6 1(2) . . . . ?
C3 C4 C5 C6 6(2) . . . . ?
C3 C4 C5 N1 -176.4(11) . . . . ?
C4 C5 C6 C7 -5(2) . . . . ?
C4 C5 N1 C8 -162.2(12) . . . . ?
C5 C6 C7 C2 1(2) . . . . ?
C6 C5 N1 C8 16(2) . . . . ?
C7 C2 C3 C4 0(2) . . . . ?
C8 C9 C10 C11 -179.4(12) . . . . ?
C8 C9 C14 C13 177.1(13) . . . . ?
C9 C8 N1 C5 178.8(12) . . . . ?
C9 C10 C11 C12 2(2) . . . . ?
C9 C10 C11 C15 -178.9(12) . . . . ?
C10 C9 C14 C13 -4(2) . . . . ?
C10 C11 C12 C13 -3(2) . . . . ?
C10 C11 C15 F1 -135.2(14) . . . . ?
C10 C11 C15 F2 100.9(19) . . . . ?
C10 C11 C15 F3 -24(2) . . . . ?
C10 C11 C15 F4 -112.2(14) . . . . ?
C10 C11 C15 F5 133.5(16) . . . . ?
C10 C11 C15 F6 8(2) . . . . ?
C11 C12 C13 C14 1(2) . . . . ?
C12 C11 C15 F1 44.2(19) . . . . ?
C12 C11 C15 F2 -79.7(19) . . . . ?
C12 C11 C15 F3 155.2(15) . . . . ?
C12 C11 C15 F4 67.3(17) . . . . ?
C12 C11 C15 F5 -47(2) . . . . ?
C12 C11 C15 F6 -172.5(16) . . . . ?
C12 C13 C14 C9 3(2) . . . . ?
C14 C9 C10 C11 1(2) . . . . ?
C15 C11 C12 C13 177.8(13) . . . . ?
N1 C5 C6 C7 177.4(12) . . . . ?
N1 C8 C9 C10 -17(2) . . . . ?
N1 C8 C9 C14 162.6(12) . . . . ?
O1 C8 C9 C10 160.0(13) . . . . ?
O1 C8 C9 C14 -21(2) . . . . ?
O1 C8 N1 C5 2(2) . . . . ?
C16 C17 C18 C19 179.2(11) . . . . ?
C16 C17 C22 C21 -180.0(11) . . . . ?
C17 C18 C19 C20 -3.4(16) . . . . ?
C18 C17 C22 C21 -5.4(17) . . . . ?
C18 C19 C20 C21 3.1(16) . . . . ?
C18 C19 C20 N3 174.5(10) . . . . ?
C19 C20 C21 C22 -4.2(17) . . . . ?
C19 C20 N3 C23 2.7(18) . . . . ?
C20 C21 C22 C17 5.5(17) . . . . ?
C21 C20 N3 C23 174.1(11) . . . . ?
C22 C17 C18 C19 4.6(17) . . . . ?
C23 C24 C25 C26 -178.9(11) . . . . ?
C23 C24 C29 C28 176.8(11) . . . . ?
C24 C23 N3 C20 175.6(11) . . . . ?
C24 C25 C26 C27 2.0(17) . . . . ?
C24 C25 C26 C30 -178.1(11) . . . . ?
C25 C24 C29 C28 -2.0(18) . . . . ?
C25 C26 C27 C28 -1.7(19) . . . . ?
C25 C26 C30 F7 -72.1(15) . . . . ?
C25 C26 C30 F8 171.2(12) . . . . ?
C25 C26 C30 F9 45.6(16) . . . . ?
C25 C26 C30 F10 -98(2) . . . . ?
C25 C26 C30 F11 139(2) . . . . ?
C25 C26 C30 F12 18(2) . . . . ?
C26 C27 C28 C29 -0.5(18) . . . . ?
C27 C26 C30 F7 107.7(14) . . . . ?
C27 C26 C30 F8 -9.0(18) . . . . ?
C27 C26 C30 F9 -134.6(13) . . . . ?
C27 C26 C30 F10 81(2) . . . . ?
C27 C26 C30 F11 -41(2) . . . . ?
C27 C26 C30 F12 -161.9(19) . . . . ?
C27 C28 C29 C24 2.3(17) . . . . ?
C29 C24 C25 C26 -0.2(17) . . . . ?
C30 C26 C27 C28 178.4(11) . . . . ?
N3 C20 C21 C22 -176.1(11) . . . . ?
N3 C23 C24 C25 1.0(17) . . . . ?
N3 C23 C24 C29 -177.7(11) . . . . ?
O2 C23 C24 C25 -174.6(11) . . . . ?
O2 C23 C24 C29 6.7(16) . . . . ?
O2 C23 N3 C20 -9.1(19) . . . . ?

loop_
_twin_individual_id
_twin_individual_mass_fraction_refined
1 0.561
2 0.439
